data_2238196
loop_
_publ_author_name
'Khalib, Nuridayanti Che'
'Thanigaimani, Kaliyaperumal'
'Arshad, Suhana'
'Razak, Ibrahim Abdul'

_publ_section_title
;
 2-Amino-4-methylpyridinium 3-hydroxybenzoate
;
_journal_coeditor_code IS5282
_journal_issue 7
_journal_name_full 'Acta Crystallographica Section E'
_journal_page_first o1120
_journal_paper_doi 10.1107/S1600536813016310
_journal_volume 69
_journal_year 2013
_chemical_formula_iupac 'C6 H9 N2 +, C7 H5 O3 -'
_chemical_formula_moiety 'C6 H9 N2 +, C7 H5 O3 -'
_chemical_formula_sum 'C13 H14 N2 O3'
_chemical_formula_weight 246.26
_chemical_name_systematic
;
2-Amino-4-methylpyridinium 3-hydroxybenzoate
;
_space_group_IT_number 88
_symmetry_cell_setting tetragonal
_symmetry_space_group_name_Hall '-I 4ad'
_symmetry_space_group_name_H-M 'I 41/a :2'
_atom_sites_solution_hydrogens geom
_atom_sites_solution_primary direct
_atom_sites_solution_secondary difmap
_audit_creation_method SHELXL-97
_cell_angle_alpha 90.00
_cell_angle_beta 90.00
_cell_angle_gamma 90.00
_cell_formula_units_Z 16
_cell_length_a 15.4435(2)
_cell_length_b 15.4435(2)
_cell_length_c 21.0395(3)
_cell_measurement_reflns_used 9925
_cell_measurement_temperature 100.0(10)
_cell_measurement_theta_max 30.04
_cell_measurement_theta_min 2.64
_cell_volume 5017.96(12)
_computing_cell_refinement 'SAINT (Bruker, 2009)'
_computing_data_collection 'APEX2 (Bruker, 2009)'
_computing_data_reduction 'SAINT (Bruker, 2009)'
_computing_molecular_graphics 'SHELXTL (Sheldrick, 2008)'
_computing_publication_material
;
SHELXTL (Sheldrick, 2008) and PLATON (Spek, 2009)
;
_computing_structure_refinement 'SHELXTL (Sheldrick, 2008)'
_computing_structure_solution 'SHELXTL (Sheldrick, 2008)'
_diffrn_ambient_temperature 100.0(10)
_diffrn_measured_fraction_theta_full 0.997
_diffrn_measured_fraction_theta_max 0.997
_diffrn_measurement_device_type
;
Bruker SMART APEXII CCD area-detector
;
_diffrn_measurement_method '\f and \w scans'
_diffrn_radiation_monochromator graphite
_diffrn_radiation_source 'fine-focus sealed tube'
_diffrn_radiation_type MoK\a
_diffrn_radiation_wavelength 0.71073
_diffrn_reflns_av_R_equivalents 0.0582
_diffrn_reflns_av_sigmaI/netI 0.0248
_diffrn_reflns_limit_h_max 21
_diffrn_reflns_limit_h_min -21
_diffrn_reflns_limit_k_max 21
_diffrn_reflns_limit_k_min -21
_diffrn_reflns_limit_l_max 29
_diffrn_reflns_limit_l_min -29
_diffrn_reflns_number 46924
_diffrn_reflns_theta_full 30.13
_diffrn_reflns_theta_max 30.13
_diffrn_reflns_theta_min 1.64
_diffrn_standards_number 0
_exptl_absorpt_coefficient_mu 0.094
_exptl_absorpt_correction_T_max 0.9788
_exptl_absorpt_correction_T_min 0.9605
_exptl_absorpt_correction_type multi-scan
_exptl_absorpt_process_details '(<i>SADABS</i>; Bruker, 2009)'
_exptl_crystal_colour colourless
_exptl_crystal_density_diffrn 1.304
_exptl_crystal_density_method 'not measured'
_exptl_crystal_description block
_exptl_crystal_F_000 2080
_exptl_crystal_size_max 0.43
_exptl_crystal_size_mid 0.26
_exptl_crystal_size_min 0.23
_refine_diff_density_max 0.448
_refine_diff_density_min -0.299
_refine_ls_extinction_method none
_refine_ls_goodness_of_fit_ref 1.095
_refine_ls_hydrogen_treatment mixed
_refine_ls_matrix_type full
_refine_ls_number_parameters 180
_refine_ls_number_reflns 3702
_refine_ls_number_restraints 0
_refine_ls_restrained_S_all 1.095
_refine_ls_R_factor_all 0.0726
_refine_ls_R_factor_gt 0.0596
_refine_ls_shift/su_max 0.001
_refine_ls_shift/su_mean 0.000
_refine_ls_structure_factor_coef Fsqd
_refine_ls_weighting_details 'calc w=1/[\s^2^(Fo^2^)+(0.0518P)^2^+5.0006P] where P=(Fo^2^+2Fc^2^)/3'
_refine_ls_weighting_scheme calc
_refine_ls_wR_factor_gt 0.1237
_refine_ls_wR_factor_ref 0.1298
_reflns_number_gt 3092
_reflns_number_total 3702
_reflns_threshold_expression I>2\s(I)
_cod_data_source_file is5282.cif
_cod_data_source_block I
_cod_original_sg_symbol_H-M 'I 41/a'
_cod_database_code 2238196
_cod_database_fobs_code 2238196

loop_
_symmetry_equiv_pos_as_xyz
'x, y, z'
'-x+1/2, -y, z+1/2'
'-y+3/4, x+1/4, z+1/4'
'y+3/4, -x+3/4, z+3/4'
'x+1/2, y+1/2, z+1/2'
'-x+1, -y+1/2, z+1'
'-y+5/4, x+3/4, z+3/4'
'y+5/4, -x+5/4, z+5/4'
'-x, -y, -z'
'x-1/2, y, -z-1/2'
'y-3/4, -x-1/4, -z-1/4'
'-y-3/4, x-3/4, -z-3/4'
'-x+1/2, -y+1/2, -z+1/2'
'x, y+1/2, -z'
'y-1/4, -x+1/4, -z+1/4'
'-y-1/4, x-1/4, -z-1/4'

loop_
_atom_site_type_symbol
_atom_site_label
_atom_site_fract_x
_atom_site_fract_y
_atom_site_fract_z
_atom_site_U_iso_or_equiv
_atom_site_adp_type
_atom_site_calc_flag
_atom_site_refinement_flags
_atom_site_occupancy
_atom_site_symmetry_multiplicity
N N1 0.86599(8) 0.70451(8) 0.73009(5) 0.0194(2) Uani d . 1 1
N N2 0.83258(9) 0.72622(8) 0.83600(6) 0.0248(3) Uani d . 1 1
C C1 0.88264(9) 0.65309(9) 0.67916(7) 0.0225(3) Uani d . 1 1
H H1A 0.8954 0.6788 0.6392 0.027 Uiso calc R 1 1
C C2 0.88132(10) 0.56542(9) 0.68453(7) 0.0235(3) Uani d . 1 1
H H2A 0.8935 0.5299 0.6488 0.028 Uiso calc R 1 1
C C3 0.86144(9) 0.52768(8) 0.74423(6) 0.0196(3) Uani d . 1 1
C C4 0.84480(9) 0.58047(8) 0.79506(6) 0.0196(3) Uani d . 1 1
H H4A 0.8312 0.5558 0.8352 0.024 Uiso calc R 1 1
C C5 0.84777(9) 0.67176(9) 0.78816(6) 0.0186(3) Uani d . 1 1
C C6 0.86067(10) 0.43092(9) 0.75102(7) 0.0247(3) Uani d . 1 1
H H6A 0.8378 0.4153 0.7929 0.037 Uiso calc R 1 1
H H6B 0.9198 0.4086 0.7467 0.037 Uiso calc R 1 1
H H6C 0.8239 0.4056 0.7179 0.037 Uiso calc R 1 1
O O1 0.53366(7) 0.62983(8) 0.91513(5) 0.0265(2) Uani d . 1 1
O O2 0.87586(6) 0.63112(7) 1.05329(5) 0.0220(2) Uani d . 1 1
O O3 0.85543(7) 0.62684(8) 0.94864(5) 0.0278(3) Uani d . 1 1
C C7 0.67779(8) 0.63135(8) 0.95960(6) 0.0174(3) Uani d . 1 1
H H7A 0.7030 0.6265 0.9186 0.021 Uiso calc R 1 1
C C8 0.58817(9) 0.63434(9) 0.96604(6) 0.0190(3) Uani d . 1 1
C C9 0.55143(9) 0.64153(10) 1.02625(7) 0.0236(3) Uani d . 1 1
H H9A 0.4903 0.6436 1.0308 0.028 Uiso calc R 1 1
C C10 0.60424(9) 0.64573(10) 1.07952(6) 0.0234(3) Uani d . 1 1
H H10A 0.5789 0.6507 1.1205 0.028 Uiso calc R 1 1
C C11 0.69395(9) 0.64269(9) 1.07361(6) 0.0201(3) Uani d . 1 1
H H11A 0.7297 0.6455 1.1103 0.024 Uiso calc R 1 1
C C12 0.73072(8) 0.63549(8) 1.01339(6) 0.0163(2) Uani d . 1 1
C C13 0.82751(8) 0.63125(9) 1.00454(6) 0.0182(3) Uani d . 1 1
H H1O1 0.5651(14) 0.6250(13) 0.8797(10) 0.044(6) Uiso d . 1 1
H H1N1 0.8684(13) 0.7633(14) 0.7223(10) 0.043(6) Uiso d . 1 1
H H1N2 0.8428(13) 0.7814(13) 0.8286(9) 0.036(5) Uiso d . 1 1
H H2N2 0.8309(12) 0.7032(13) 0.8744(9) 0.035(5) Uiso d . 1 1

loop_
_atom_site_aniso_label
_atom_site_aniso_U_11
_atom_site_aniso_U_22
_atom_site_aniso_U_33
_atom_site_aniso_U_12
_atom_site_aniso_U_13
_atom_site_aniso_U_23
N1 0.0252(6) 0.0171(5) 0.0158(6) 0.0003(4) 0.0020(4) 0.0011(4)
N2 0.0410(7) 0.0191(6) 0.0144(6) -0.0007(5) 0.0048(5) 0.0002(5)
C1 0.0297(7) 0.0241(7) 0.0137(6) 0.0018(5) 0.0038(5) 0.0017(5)
C2 0.0317(7) 0.0227(7) 0.0159(7) 0.0032(5) 0.0036(5) -0.0013(5)
C3 0.0214(6) 0.0179(6) 0.0194(7) 0.0010(5) -0.0018(5) 0.0004(5)
C4 0.0242(6) 0.0192(6) 0.0155(6) -0.0011(5) 0.0007(5) 0.0021(5)
C5 0.0201(6) 0.0204(6) 0.0154(6) -0.0001(5) 0.0009(5) 0.0012(5)
C6 0.0358(8) 0.0167(6) 0.0217(7) 0.0006(5) -0.0009(6) 0.0003(5)
O1 0.0195(5) 0.0455(7) 0.0145(5) 0.0015(4) -0.0043(4) -0.0043(4)
O2 0.0178(4) 0.0327(5) 0.0154(5) 0.0010(4) -0.0015(4) -0.0004(4)
O3 0.0201(5) 0.0490(7) 0.0143(5) 0.0031(4) 0.0022(4) 0.0033(4)
C7 0.0194(6) 0.0199(6) 0.0129(6) 0.0005(5) 0.0007(5) -0.0008(5)
C8 0.0197(6) 0.0226(6) 0.0147(6) 0.0004(5) -0.0028(5) -0.0024(5)
C9 0.0164(6) 0.0354(8) 0.0189(7) 0.0000(5) 0.0004(5) -0.0041(6)
C10 0.0205(6) 0.0371(8) 0.0127(6) 0.0008(5) 0.0025(5) -0.0033(5)
C11 0.0189(6) 0.0288(7) 0.0128(6) -0.0004(5) -0.0018(5) -0.0014(5)
C12 0.0168(6) 0.0176(6) 0.0146(6) 0.0005(4) -0.0001(4) 0.0010(4)
C13 0.0168(6) 0.0220(6) 0.0157(6) 0.0007(5) 0.0007(5) 0.0015(5)

loop_
_atom_type_symbol
_atom_type_description
_atom_type_scat_dispersion_real
_atom_type_scat_dispersion_imag
_atom_type_scat_source
C C 0.0033 0.0016 'International Tables Vol C Tables 4.2.6.8 and 6.1.1.4'
H H 0.0000 0.0000 'International Tables Vol C Tables 4.2.6.8 and 6.1.1.4'
N N 0.0061 0.0033 'International Tables Vol C Tables 4.2.6.8 and 6.1.1.4'
O O 0.0106 0.0060 'International Tables Vol C Tables 4.2.6.8 and 6.1.1.4'

loop_
_geom_angle_atom_site_label_1
_geom_angle_atom_site_label_2
_geom_angle_atom_site_label_3
_geom_angle
C5 N1 C1 122.25(12)
C5 N1 H1N1 122.5(13)
C1 N1 H1N1 115.3(14)
C5 N2 H1N2 116.4(13)
C5 N2 H2N2 116.2(13)
H1N2 N2 H2N2 123.9(18)
N1 C1 C2 120.95(13)
N1 C1 H1A 119.5
C2 C1 H1A 119.5
C1 C2 C3 119.10(13)
C1 C2 H2A 120.5
C3 C2 H2A 120.5
C4 C3 C2 119.20(12)
C4 C3 C6 121.12(12)
C2 C3 C6 119.67(12)
C3 C4 C5 120.39(12)
C3 C4 H4A 119.8
C5 C4 H4A 119.8
N2 C5 N1 118.89(12)
N2 C5 C4 122.99(12)
N1 C5 C4 118.11(12)
C3 C6 H6A 109.5
C3 C6 H6B 109.5
H6A C6 H6B 109.5
C3 C6 H6C 109.5
H6A C6 H6C 109.5
H6B C6 H6C 109.5
C8 O1 H1O1 108.9(14)
C8 C7 C12 120.09(12)
C8 C7 H7A 120.0
C12 C7 H7A 120.0
O1 C8 C7 122.39(12)
O1 C8 C9 117.83(12)
C7 C8 C9 119.77(12)
C10 C9 C8 119.93(13)
C10 C9 H9A 120.0
C8 C9 H9A 120.0
C9 C10 C11 120.76(13)
C9 C10 H10A 119.6
C11 C10 H10A 119.6
C10 C11 C12 119.32(12)
C10 C11 H11A 120.3
C12 C11 H11A 120.3
C11 C12 C7 120.12(12)
C11 C12 C13 121.33(12)
C7 C12 C13 118.55(12)
O3 C13 O2 123.75(12)
O3 C13 C12 117.31(12)
O2 C13 C12 118.93(12)

loop_
_geom_bond_atom_site_label_1
_geom_bond_atom_site_label_2
_geom_bond_distance
N1 C5 1.3521(17)
N1 C1 1.3582(18)
N1 H1N1 0.92(2)
N2 C5 1.3326(18)
N2 H1N2 0.88(2)
N2 H2N2 0.88(2)
C1 C2 1.359(2)
C1 H1A 0.9500
C2 C3 1.4184(19)
C2 H2A 0.9500
C3 C4 1.3691(19)
C3 C6 1.5012(19)
C4 C5 1.4180(18)
C4 H4A 0.9500
C6 H6A 0.9800
C6 H6B 0.9800
C6 H6C 0.9800
O1 C8 1.3641(16)
O1 H1O1 0.89(2)
O2 C13 1.2686(16)
O3 C13 1.2546(16)
C7 C8 1.3914(18)
C7 C12 1.3975(18)
C7 H7A 0.9500
C8 C9 1.3924(19)
C9 C10 1.3876(19)
C9 H9A 0.9500
C10 C11 1.3918(19)
C10 H10A 0.9500
C11 C12 1.3929(18)
C11 H11A 0.9500
C12 C13 1.5078(18)

loop_
_geom_hbond_atom_site_label_D
_geom_hbond_atom_site_label_H
_geom_hbond_atom_site_label_A
_geom_hbond_site_symmetry_A
_geom_hbond_distance_DH
_geom_hbond_distance_HA
_geom_hbond_distance_DA
_geom_hbond_angle_DHA
_geom_hbond_publ_flag
O1 H1O1 O2 7_544 0.89(2) 1.81(2) 2.6970(15) 172(2) yes
N1 H1N1 O2 11_677 0.92(2) 1.81(2) 2.7221(15) 172(2) yes
N2 H1N2 O3 11_677 0.88(2) 1.91(2) 2.7852(16) 170.6(19) yes
N2 H2N2 O3 . 0.883(19) 1.994(19) 2.8454(17) 161.7(18) yes

loop_
_geom_torsion_atom_site_label_1
_geom_torsion_atom_site_label_2
_geom_torsion_atom_site_label_3
_geom_torsion_atom_site_label_4
_geom_torsion
C5 N1 C1 C2 0.2(2)
N1 C1 C2 C3 0.6(2)
C1 C2 C3 C4 -0.5(2)
C1 C2 C3 C6 -179.36(14)
C2 C3 C4 C5 -0.3(2)
C6 C3 C4 C5 178.53(13)
C1 N1 C5 N2 179.63(13)
C1 N1 C5 C4 -1.0(2)
C3 C4 C5 N2 -179.66(14)
C3 C4 C5 N1 1.0(2)
C12 C7 C8 O1 -179.46(12)
C12 C7 C8 C9 0.0(2)
O1 C8 C9 C10 179.56(13)
C7 C8 C9 C10 0.0(2)
C8 C9 C10 C11 -0.1(2)
C9 C10 C11 C12 0.1(2)
C10 C11 C12 C7 0.0(2)
C10 C11 C12 C13 -179.53(13)
C8 C7 C12 C11 0.0(2)
C8 C7 C12 C13 179.47(12)
C11 C12 C13 O3 -178.37(13)
C7 C12 C13 O3 2.12(19)
C11 C12 C13 O2 2.58(19)
C7 C12 C13 O2 -176.92(12)
